data_1545586
loop_
_publ_author_name
'Rani, C. Vidya'
'Mitu, L.'
'Chakkaravarthi, G.'
'Rajagopal, G.'

_publ_section_title
;
 4,6-Di-<i>tert</i>-butyl-2-{(<i>E</i>)-[4-(dimethylamino)phenylimino]methyl}phenol
;
_journal_coeditor_code VM4021
_journal_issue 3
_journal_name_full IUCrData
_journal_page_first x170396
_journal_paper_doi 10.1107/S2414314617003960
_journal_volume 2
_journal_year 2017
_chemical_formula_iupac 'C23 H32 N2 O'
_chemical_formula_moiety 'C23 H32 N2 O'
_chemical_formula_sum 'C23 H32 N2 O'
_chemical_formula_weight 352.50
_chemical_name_systematic 4,6-Di-<i>tert</i>-butyl-2-{(<i>E</i>)-[4-(dimethylamino)phenylimino]methyl}phenol
_space_group_crystal_system monoclinic
_space_group_IT_number 14
_space_group_name_Hall '-P 2ybc'
_space_group_name_H-M_alt 'P 1 21/c 1'
_symmetry_space_group_name_Hall '-P 2ybc'
_symmetry_space_group_name_H-M 'P 1 21/c 1'
_atom_sites_solution_hydrogens mixed
_audit_creation_method SHELXL-2016/4
_cell_angle_alpha 90
_cell_angle_beta 90.247(2)
_cell_angle_gamma 90
_cell_formula_units_Z 4
_cell_length_a 22.8029(15)
_cell_length_b 9.9908(7)
_cell_length_c 9.3304(6)
_cell_measurement_reflns_used 5165
_cell_measurement_temperature 295(2)
_cell_measurement_theta_max 22.4
_cell_measurement_theta_min 2.4
_cell_volume 2125.6(2)
_computing_cell_refinement
;
SAINT (Bruker, 2004)
;
_computing_data_collection
;
APEX2 (Bruker, 2004)
;
_computing_data_reduction
;
SAINT (Bruker, 2004)
;
_computing_molecular_graphics
;
PLATON (Spek, 2009)
;
_computing_publication_material
;
<i>SHELXL2016/4</i> (Sheldrick, 2015) and PLATON (Spek, 2009)
;
_computing_structure_refinement
;
<i>SHELXL2016/4</i> (Sheldrick, 2015)
;
_computing_structure_solution
;
SHELXS97 (Sheldrick, 2008)
;
_diffrn_ambient_temperature 295(2)
_diffrn_measured_fraction_theta_full 0.999
_diffrn_measured_fraction_theta_max 0.999
_diffrn_measurement_device_type 'Bruker  Kappa APEXII CCD'
_diffrn_measurement_method '\w and \f scan'
_diffrn_radiation_type MoK\a
_diffrn_radiation_wavelength 0.71073
_diffrn_reflns_av_R_equivalents 0.0409
_diffrn_reflns_limit_h_max 28
_diffrn_reflns_limit_h_min -27
_diffrn_reflns_limit_k_max 11
_diffrn_reflns_limit_k_min -12
_diffrn_reflns_limit_l_max 11
_diffrn_reflns_limit_l_min -11
_diffrn_reflns_number 35692
_diffrn_reflns_theta_full 25.242
_diffrn_reflns_theta_max 25.920
_diffrn_reflns_theta_min 2.226
_exptl_absorpt_coefficient_mu 0.067
_exptl_absorpt_correction_T_max 0.9802
_exptl_absorpt_correction_T_min 0.9169
_exptl_absorpt_correction_type multi-scan
_exptl_absorpt_process_details
;
(SADABS; Bruker, 2004)
;
_exptl_crystal_colour colourless
_exptl_crystal_density_diffrn 1.102
_exptl_crystal_description block
_exptl_crystal_F_000 768
_exptl_crystal_size_max 0.340
_exptl_crystal_size_mid 0.280
_exptl_crystal_size_min 0.240
_refine_diff_density_max 0.482
_refine_diff_density_min -0.395
_refine_ls_extinction_method none
_refine_ls_goodness_of_fit_ref 1.032
_refine_ls_hydrogen_treatment mixed
_refine_ls_matrix_type full
_refine_ls_number_parameters 277
_refine_ls_number_reflns 4143
_refine_ls_number_restraints 49
_refine_ls_restrained_S_all 1.081
_refine_ls_R_factor_all 0.1077
_refine_ls_R_factor_gt 0.0696
_refine_ls_shift/su_max 0.000
_refine_ls_shift/su_mean 0.000
_refine_ls_structure_factor_coef Fsqd
_refine_ls_weighting_details 'w=1/[\s^2^(Fo^2^)+(0.0826P)^2^+1.5721P] where P=(Fo^2^+2Fc^2^)/3'
_refine_ls_weighting_scheme calc
_refine_ls_wR_factor_gt 0.1808
_refine_ls_wR_factor_ref 0.2145
_reflns_number_gt 2643
_reflns_number_total 4143
_reflns_threshold_expression 'I > 2\s(I)'
_cod_data_source_file vm4021sup1.cif
_cod_data_source_block I
_cod_database_code 1545586
_shelx_space_group_comment
;
The symmetry employed for this shelxl refinement is uniquely defined
by the following loop, which should always be used as a source of
symmetry information in preference to the above space-group names.
They are only intended as comments.
;
_shelx_estimated_absorpt_t_min 0.978
_shelx_estimated_absorpt_t_max 0.984

loop_
_space_group_symop_operation_xyz
'x, y, z'
'-x, y+1/2, -z+1/2'
'-x, -y, -z'
'x, -y-1/2, z-1/2'

loop_
_atom_site_type_symbol
_atom_site_label
_atom_site_fract_x
_atom_site_fract_y
_atom_site_fract_z
_atom_site_U_iso_or_equiv
_atom_site_adp_type
_atom_site_calc_flag
_atom_site_occupancy
_atom_site_disorder_assembly
_atom_site_disorder_group
C C1 1.08947(15) 0.2191(4) 0.4437(5) 0.1011(13) Uani d 1 . .
H H1A 1.058733 0.210591 0.373632 0.152 Uiso calc 1 . .
H H1B 1.126262 0.195125 0.401163 0.152 Uiso calc 1 . .
H H1C 1.091260 0.310001 0.476835 0.152 Uiso calc 1 . .
C C2 1.12567(14) 0.0568(6) 0.6207(4) 0.1144(16) Uani d 1 . .
H H2A 1.133763 0.086893 0.716527 0.172 Uiso calc 1 . .
H H2B 1.159763 0.069731 0.562351 0.172 Uiso calc 1 . .
H H2C 1.115647 -0.036493 0.622452 0.172 Uiso calc 1 . .
C C3 1.02298(11) 0.1250(3) 0.6223(3) 0.0639(8) Uani d 1 . .
C C4 0.97629(11) 0.2029(3) 0.5733(3) 0.0680(8) Uani d 1 . .
H H4 0.982342 0.261991 0.497808 0.082 Uiso calc 1 . .
C C5 0.92141(11) 0.1945(3) 0.6339(3) 0.0636(8) Uani d 1 . .
H H5 0.891252 0.248087 0.598714 0.076 Uiso calc 1 . .
C C6 0.91044(10) 0.1079(3) 0.7460(3) 0.0551(7) Uani d 1 . .
C C7 0.95692(12) 0.0327(4) 0.7962(3) 0.0718(9) Uani d 1 . .
H H7 0.950977 -0.024917 0.873017 0.086 Uiso calc 1 . .
C C8 1.01151(12) 0.0404(4) 0.7364(4) 0.0760(9) Uani d 1 . .
H H8 1.041600 -0.012404 0.773195 0.091 Uiso calc 1 . .
C C9 0.80644(11) 0.1125(3) 0.7538(3) 0.0558(7) Uani d 1 . .
H H9 0.805782 0.152980 0.664084 0.067 Uiso calc 1 . .
C C10 0.75150(10) 0.0801(3) 0.8222(3) 0.0506(6) Uani d 1 . .
C C11 0.75054(10) 0.0212(3) 0.9600(3) 0.0513(6) Uani d 1 . .
C C12 0.69728(11) -0.0174(3) 1.0215(3) 0.0495(6) Uani d 1 . .
C C13 0.64680(11) 0.0056(2) 0.9426(3) 0.0498(6) Uani d 1 . .
H H13 0.611210 -0.019559 0.982777 0.060 Uiso calc 1 . .
C C14 0.64568(10) 0.0639(3) 0.8067(3) 0.0485(6) Uani d 1 . .
C C15 0.69883(11) 0.1005(3) 0.7497(3) 0.0518(6) Uani d 1 . .
H H15 0.699573 0.140223 0.659533 0.062 Uiso calc 1 . .
C C16 0.69585(11) -0.0847(3) 1.1696(3) 0.0571(7) Uani d 1 . .
C C17 0.63306(13) -0.1193(4) 1.2142(3) 0.0757(9) Uani d 1 . .
H H17A 0.610419 -0.038620 1.221550 0.114 Uiso calc 1 . .
H H17B 0.633754 -0.163897 1.305361 0.114 Uiso calc 1 . .
H H17C 0.615673 -0.177120 1.143687 0.114 Uiso calc 1 . .
C C18 0.72105(13) 0.0092(3) 1.2834(3) 0.0706(8) Uani d 1 . .
H H18A 0.697327 0.088351 1.288946 0.106 Uiso calc 1 . .
H H18B 0.760412 0.033375 1.258066 0.106 Uiso calc 1 . .
H H18C 0.721271 -0.035210 1.374642 0.106 Uiso calc 1 . .
C C19 0.73069(15) -0.2162(3) 1.1661(4) 0.0806(10) Uani d 1 . .
H H19A 0.714146 -0.274631 1.094936 0.121 Uiso calc 1 . .
H H19B 0.728853 -0.258575 1.258316 0.121 Uiso calc 1 . .
H H19C 0.770836 -0.197624 1.142814 0.121 Uiso calc 1 . .
C C20 0.58838(12) 0.0852(3) 0.7249(3) 0.0675(7) Uani d 1 . .
C C21 0.5923(2) 0.0156(6) 0.5802(5) 0.0822(9) Uani d 0.716(3) A 1
H H21A 0.597545 -0.078832 0.594498 0.123 Uiso calc 0.716(3) A 1
H H21B 0.624950 0.050732 0.527729 0.123 Uiso calc 0.716(3) A 1
H H21C 0.556754 0.030864 0.527023 0.123 Uiso calc 0.716(3) A 1
C C22 0.53550(19) 0.0335(6) 0.8033(6) 0.0861(9) Uani d 0.716(3) A 1
H H22A 0.532518 0.077576 0.894448 0.129 Uiso calc 0.716(3) A 1
H H22B 0.539395 -0.061207 0.817945 0.129 Uiso calc 0.716(3) A 1
H H22C 0.500839 0.051151 0.747706 0.129 Uiso calc 0.716(3) A 1
C C23 0.5796(2) 0.2327(5) 0.6985(6) 0.0825(8) Uani d 0.716(3) A 1
H H23A 0.543995 0.246161 0.645121 0.124 Uiso calc 0.716(3) A 1
H H23B 0.612123 0.267189 0.645041 0.124 Uiso calc 0.716(3) A 1
H H23C 0.577039 0.278641 0.788643 0.124 Uiso calc 0.716(3) A 1
C C21' 0.5948(5) 0.1512(14) 0.5788(13) 0.0814(10) Uani d 0.284(3) A 2
H H21D 0.610243 0.239913 0.590714 0.122 Uiso calc 0.284(3) A 2
H H21E 0.557136 0.155938 0.532713 0.122 Uiso calc 0.284(3) A 2
H H21F 0.621063 0.099402 0.520875 0.122 Uiso calc 0.284(3) A 2
C C22' 0.5506(5) -0.0439(14) 0.7261(14) 0.0827(10) Uani d 0.284(3) A 2
H H22D 0.568456 -0.110274 0.666051 0.124 Uiso calc 0.284(3) A 2
H H22E 0.511993 -0.023911 0.690690 0.124 Uiso calc 0.284(3) A 2
H H22F 0.547980 -0.077336 0.822303 0.124 Uiso calc 0.284(3) A 2
C C23' 0.5480(5) 0.1814(14) 0.8104(14) 0.0835(10) Uani d 0.284(3) A 2
H H23D 0.532563 0.135513 0.892300 0.125 Uiso calc 0.284(3) A 2
H H23E 0.516296 0.210602 0.750055 0.125 Uiso calc 0.284(3) A 2
H H23F 0.570293 0.257690 0.841582 0.125 Uiso calc 0.284(3) A 2
N N1 1.07772(10) 0.1318(4) 0.5625(3) 0.0886(9) Uani d 1 . .
N N2 0.85586(9) 0.0874(2) 0.8129(2) 0.0592(6) Uani d 1 . .
O O1 0.80132(8) 0.0006(2) 1.0312(2) 0.0705(6) Uani d 1 . .
H H1 0.8283(12) 0.023(4) 0.977(3) 0.106 Uiso d 1 . .

loop_
_atom_site_aniso_label
_atom_site_aniso_U_11
_atom_site_aniso_U_22
_atom_site_aniso_U_33
_atom_site_aniso_U_12
_atom_site_aniso_U_13
_atom_site_aniso_U_23
C1 0.074(2) 0.102(3) 0.127(3) -0.029(2) 0.037(2) -0.010(3)
C2 0.0412(17) 0.202(5) 0.100(3) 0.016(2) 0.0014(17) -0.016(3)
C3 0.0391(14) 0.083(2) 0.0700(18) -0.0094(13) 0.0000(12) -0.0063(16)
C4 0.0483(16) 0.073(2) 0.083(2) -0.0119(14) 0.0013(14) 0.0103(16)
C5 0.0416(14) 0.0618(17) 0.087(2) -0.0043(12) -0.0048(13) 0.0078(15)
C6 0.0401(13) 0.0642(17) 0.0610(16) -0.0062(12) -0.0004(11) 0.0003(13)
C7 0.0488(16) 0.096(2) 0.0704(19) 0.0013(15) -0.0033(14) 0.0174(17)
C8 0.0433(16) 0.101(2) 0.083(2) 0.0071(16) -0.0050(14) 0.0108(19)
C9 0.0453(14) 0.0645(17) 0.0576(15) -0.0033(12) 0.0020(12) 0.0026(13)
C10 0.0414(13) 0.0557(15) 0.0546(15) -0.0011(11) 0.0015(11) 0.0016(12)
C11 0.0398(13) 0.0596(16) 0.0545(15) 0.0038(11) -0.0031(11) 0.0009(12)
C12 0.0442(13) 0.0511(14) 0.0532(14) 0.0035(11) 0.0023(11) -0.0002(11)
C13 0.0409(13) 0.0522(15) 0.0564(15) -0.0003(11) 0.0036(11) -0.0003(12)
C14 0.0404(13) 0.0507(14) 0.0542(14) 0.0012(11) -0.0009(10) -0.0031(12)
C15 0.0468(14) 0.0579(15) 0.0509(14) 0.0004(12) -0.0007(11) 0.0049(12)
C16 0.0509(15) 0.0645(17) 0.0560(15) 0.0050(12) 0.0022(12) 0.0095(13)
C17 0.0686(19) 0.090(2) 0.0683(19) -0.0068(17) 0.0074(15) 0.0199(17)
C18 0.0682(19) 0.087(2) 0.0563(16) 0.0071(16) -0.0006(14) 0.0030(16)
C19 0.086(2) 0.071(2) 0.085(2) 0.0158(17) 0.0063(18) 0.0200(17)
C20 0.0441(13) 0.0855(16) 0.0729(14) 0.0065(11) -0.0171(11) -0.0013(12)
C21 0.0651(17) 0.1021(19) 0.0793(16) 0.0051(16) -0.0191(14) -0.0090(15)
C22 0.0555(16) 0.110(2) 0.0928(19) -0.0010(15) -0.0086(14) 0.0015(17)
C23 0.0651(17) 0.0909(16) 0.0915(19) 0.0160(15) -0.0152(15) 0.0033(14)
C21' 0.0663(19) 0.098(2) 0.0800(17) 0.0095(18) -0.0167(16) 0.0046(16)
C22' 0.0594(19) 0.0997(19) 0.089(2) -0.0054(15) -0.0166(18) -0.0035(16)
C23' 0.0588(19) 0.100(2) 0.0918(19) 0.0149(16) -0.0090(16) -0.0028(18)
N1 0.0407(13) 0.133(3) 0.092(2) -0.0062(15) 0.0079(13) 0.0055(19)
N2 0.0405(12) 0.0713(15) 0.0658(14) -0.0034(10) 0.0007(10) 0.0042(12)
O1 0.0411(10) 0.1058(17) 0.0646(13) 0.0038(10) -0.0043(9) 0.0183(11)

loop_
_atom_type_symbol
_atom_type_description
_atom_type_scat_dispersion_real
_atom_type_scat_dispersion_imag
_atom_type_scat_source
C C 0.0033 0.0016 'International Tables Vol C Tables 4.2.6.8 and 6.1.1.4'
H H 0.0000 0.0000 'International Tables Vol C Tables 4.2.6.8 and 6.1.1.4'
N N 0.0061 0.0033 'International Tables Vol C Tables 4.2.6.8 and 6.1.1.4'
O O 0.0106 0.0060 'International Tables Vol C Tables 4.2.6.8 and 6.1.1.4'

loop_
_geom_angle_atom_site_label_1
_geom_angle_atom_site_label_2
_geom_angle_atom_site_label_3
_geom_angle
N1 C1 H1A 109.5
N1 C1 H1B 109.5
H1A C1 H1B 109.5
N1 C1 H1C 109.5
H1A C1 H1C 109.5
H1B C1 H1C 109.5
N1 C2 H2A 109.5
N1 C2 H2B 109.5
H2A C2 H2B 109.5
N1 C2 H2C 109.5
H2A C2 H2C 109.5
H2B C2 H2C 109.5
N1 C3 C8 121.2(3)
N1 C3 C4 122.3(3)
C8 C3 C4 116.5(2)
C5 C4 C3 121.7(3)
C5 C4 H4 119.2
C3 C4 H4 119.2
C4 C5 C6 121.1(3)
C4 C5 H5 119.5
C6 C5 H5 119.5
C7 C6 C5 117.2(2)
C7 C6 N2 116.7(3)
C5 C6 N2 126.1(2)
C8 C7 C6 122.0(3)
C8 C7 H7 119.0
C6 C7 H7 119.0
C7 C8 C3 121.5(3)
C7 C8 H8 119.3
C3 C8 H8 119.3
N2 C9 C10 122.1(3)
N2 C9 H9 119.0
C10 C9 H9 119.0
C15 C10 C11 119.1(2)
C15 C10 C9 120.1(2)
C11 C10 C9 120.8(2)
O1 C11 C12 120.0(2)
O1 C11 C10 119.7(2)
C12 C11 C10 120.3(2)
C13 C12 C11 117.2(2)
C13 C12 C16 122.0(2)
C11 C12 C16 120.7(2)
C12 C13 C14 124.4(2)
C12 C13 H13 117.8
C14 C13 H13 117.8
C15 C14 C13 116.8(2)
C15 C14 C20 121.5(2)
C13 C14 C20 121.7(2)
C14 C15 C10 122.2(2)
C14 C15 H15 118.9
C10 C15 H15 118.9
C18 C16 C17 107.4(2)
C18 C16 C19 110.3(2)
C17 C16 C19 107.3(3)
C18 C16 C12 110.3(2)
C17 C16 C12 111.5(2)
C19 C16 C12 110.0(2)
C16 C17 H17A 109.5
C16 C17 H17B 109.5
H17A C17 H17B 109.5
C16 C17 H17C 109.5
H17A C17 H17C 109.5
H17B C17 H17C 109.5
C16 C18 H18A 109.5
C16 C18 H18B 109.5
H18A C18 H18B 109.5
C16 C18 H18C 109.5
H18A C18 H18C 109.5
H18B C18 H18C 109.5
C16 C19 H19A 109.5
C16 C19 H19B 109.5
H19A C19 H19B 109.5
C16 C19 H19C 109.5
H19A C19 H19C 109.5
H19B C19 H19C 109.5
C22 C20 C23 108.0(3)
C22 C20 C21 109.0(3)
C23 C20 C21 108.1(4)
C22 C20 C14 113.3(3)
C23 C20 C14 109.3(3)
C21 C20 C14 109.1(3)
C21' C20 C14 115.0(5)
C21' C20 C22' 115.0(7)
C14 C20 C22' 110.8(5)
C21' C20 C23' 104.5(7)
C14 C20 C23' 109.7(5)
C22' C20 C23' 100.4(7)
C20 C21 H21A 109.5
C20 C21 H21B 109.5
H21A C21 H21B 109.5
C20 C21 H21C 109.5
H21A C21 H21C 109.5
H21B C21 H21C 109.5
C20 C22 H22A 109.5
C20 C22 H22B 109.5
H22A C22 H22B 109.5
C20 C22 H22C 109.5
H22A C22 H22C 109.5
H22B C22 H22C 109.5
C20 C23 H23A 109.5
C20 C23 H23B 109.5
H23A C23 H23B 109.5
C20 C23 H23C 109.5
H23A C23 H23C 109.5
H23B C23 H23C 109.5
C20 C21' H21D 109.5
C20 C21' H21E 109.5
H21D C21' H21E 109.5
C20 C21' H21F 109.5
H21D C21' H21F 109.5
H21E C21' H21F 109.5
C20 C22' H22D 109.5
C20 C22' H22E 109.5
H22D C22' H22E 109.5
C20 C22' H22F 109.5
H22D C22' H22F 109.5
H22E C22' H22F 109.5
C20 C23' H23D 109.5
C20 C23' H23E 109.5
H23D C23' H23E 109.5
C20 C23' H23F 109.5
H23D C23' H23F 109.5
H23E C23' H23F 109.5
C3 N1 C2 121.0(3)
C3 N1 C1 121.2(3)
C2 N1 C1 117.8(3)
C9 N2 C6 124.0(2)
C11 O1 H1 107(3)

loop_
_geom_bond_atom_site_label_1
_geom_bond_atom_site_label_2
_geom_bond_distance
C1 N1 1.437(5)
C1 H1A 0.9600
C1 H1B 0.9600
C1 H1C 0.9600
C2 N1 1.431(5)
C2 H2A 0.9600
C2 H2B 0.9600
C2 H2C 0.9600
C3 N1 1.371(3)
C3 C8 1.385(4)
C3 C4 1.394(4)
C4 C5 1.378(4)
C4 H4 0.9300
C5 C6 1.381(4)
C5 H5 0.9300
C6 C7 1.379(4)
C6 N2 1.410(3)
C7 C8 1.368(4)
C7 H7 0.9300
C8 H8 0.9300
C9 N2 1.277(3)
C9 C10 1.445(3)
C9 H9 0.9300
C10 C15 1.391(3)
C10 C11 1.414(4)
C11 O1 1.348(3)
C11 C12 1.400(3)
C12 C13 1.383(3)
C12 C16 1.537(4)
C13 C14 1.395(4)
C13 H13 0.9300
C14 C15 1.375(3)
C14 C20 1.526(3)
C15 H15 0.9300
C16 C18 1.527(4)
C16 C17 1.532(4)
C16 C19 1.536(4)
C17 H17A 0.9600
C17 H17B 0.9600
C17 H17C 0.9600
C18 H18A 0.9600
C18 H18B 0.9600
C18 H18C 0.9600
C19 H19A 0.9600
C19 H19B 0.9600
C19 H19C 0.9600
C20 C22 1.505(6)
C20 C23 1.507(6)
C20 C21 1.522(6)
C20 C21' 1.522(12)
C20 C22' 1.551(13)
C20 C23' 1.554(12)
C21 H21A 0.9600
C21 H21B 0.9600
C21 H21C 0.9600
C22 H22A 0.9600
C22 H22B 0.9600
C22 H22C 0.9600
C23 H23A 0.9600
C23 H23B 0.9600
C23 H23C 0.9600
C21' H21D 0.9600
C21' H21E 0.9600
C21' H21F 0.9600
C22' H22D 0.9600
C22' H22E 0.9600
C22' H22F 0.9600
C23' H23D 0.9600
C23' H23E 0.9600
C23' H23F 0.9600
O1 H1 0.830(10)

loop_
_geom_hbond_atom_site_label_D
_geom_hbond_atom_site_label_H
_geom_hbond_atom_site_label_A
_geom_hbond_distance_DH
_geom_hbond_distance_HA
_geom_hbond_distance_DA
_geom_hbond_angle_DHA
_geom_hbond_publ_flag
O1 H1 N2 0.830(10) 1.78(2) 2.544(3) 153(4) y

loop_
_geom_torsion_atom_site_label_1
_geom_torsion_atom_site_label_2
_geom_torsion_atom_site_label_3
_geom_torsion_atom_site_label_4
_geom_torsion
N1 C3 C4 C5 179.6(3)
C8 C3 C4 C5 -1.0(5)
C3 C4 C5 C6 -0.1(5)
C4 C5 C6 C7 1.3(4)
C4 C5 C6 N2 -177.6(3)
C5 C6 C7 C8 -1.4(5)
N2 C6 C7 C8 177.6(3)
C6 C7 C8 C3 0.3(5)
N1 C3 C8 C7 -179.7(3)
C4 C3 C8 C7 0.9(5)
N2 C9 C10 C15 -175.4(3)
N2 C9 C10 C11 1.4(4)
C15 C10 C11 O1 179.8(2)
C9 C10 C11 O1 3.0(4)
C15 C10 C11 C12 0.8(4)
C9 C10 C11 C12 -176.0(2)
O1 C11 C12 C13 -179.5(2)
C10 C11 C12 C13 -0.5(4)
O1 C11 C12 C16 -0.5(4)
C10 C11 C12 C16 178.5(2)
C11 C12 C13 C14 0.2(4)
C16 C12 C13 C14 -178.8(2)
C12 C13 C14 C15 -0.1(4)
C12 C13 C14 C20 179.4(3)
C13 C14 C15 C10 0.4(4)
C20 C14 C15 C10 -179.1(3)
C11 C10 C15 C14 -0.8(4)
C9 C10 C15 C14 176.1(2)
C13 C12 C16 C18 -119.7(3)
C11 C12 C16 C18 61.4(3)
C13 C12 C16 C17 -0.5(4)
C11 C12 C16 C17 -179.4(3)
C13 C12 C16 C19 118.4(3)
C11 C12 C16 C19 -60.5(3)
C15 C14 C20 C22 177.7(3)
C13 C14 C20 C22 -1.8(4)
C15 C14 C20 C23 -61.9(4)
C13 C14 C20 C23 118.6(3)
C15 C14 C20 C21 56.2(4)
C13 C14 C20 C21 -123.4(3)
C15 C14 C20 C21' -1.0(7)
C13 C14 C20 C21' 179.5(6)
C15 C14 C20 C22' 131.6(6)
C13 C14 C20 C22' -48.0(7)
C15 C14 C20 C23' -118.5(6)
C13 C14 C20 C23' 62.0(7)
C8 C3 N1 C2 -3.3(5)
C4 C3 N1 C2 176.1(3)
C8 C3 N1 C1 179.7(3)
C4 C3 N1 C1 -0.9(5)
C10 C9 N2 C6 175.0(2)
C7 C6 N2 C9 -156.2(3)
C5 C6 N2 C9 22.8(5)

_cod_database_fobs_code 1545586
